data_7251206
loop_
_publ_author_name
'Uran, Erik'
'Lozin\<sek, Matic'

_publ_section_title
;
 Hydrogen-bonded salt cocrystals of xenon difluoride and protonated
 perfluoroamides
;
_journal_name_full CrystEngComm
_journal_paper_doi 10.1039/D5CE00956A
_journal_year 2025
_chemical_formula_moiety 'As F6, 2(C2 H2 F3 N O), H3 O'
_chemical_formula_sum 'C4 H7 As F12 N2 O3'
_chemical_formula_weight 434.04
_space_group_crystal_system orthorhombic
_space_group_IT_number 62
_space_group_name_Hall '-P 2ac 2n'
_space_group_name_H-M_alt 'P n m a'
_atom_sites_solution_hydrogens difmap
_atom_sites_solution_primary iterative
_audit_creation_date 2025-10-02
_audit_creation_method
;
Olex2 1.5
(compiled 2025.07.13 svn.rb7424aed for OlexSys, GUI svn.r7314)
;
_audit_update_record
;
2025-10-03 deposited with the CCDC.	2025-11-03 downloaded from the CCDC.
;
_cell_angle_alpha 90
_cell_angle_beta 90
_cell_angle_gamma 90
_cell_formula_units_Z 4
_cell_length_a 11.5349(2)
_cell_length_b 14.0649(3)
_cell_length_c 7.78994(14)
_cell_measurement_reflns_used 17089
_cell_measurement_temperature 100.00(10)
_cell_measurement_theta_max 76.1150
_cell_measurement_theta_min 3.7540
_cell_volume 1263.82(4)
_computing_cell_refinement 'CrysAlisPro 1.171.43.144a (Rigaku OD, 2024)'
_computing_data_collection 'CrysAlisPro system (CCD 43.115a 64-bit (release 15-03-2024))'
_computing_data_reduction 'CrysAlisPro 1.171.43.144a (Rigaku OD, 2024)'
_computing_molecular_graphics 'Olex2 1.5 (Dolomanov et al., 2009)'
_computing_publication_material 'Olex2 1.5 (Dolomanov et al., 2009)'
_computing_structure_refinement 'SHELXL 2019/3 (Sheldrick, 2015)'
_computing_structure_solution 'olex2.solve 1.5 (Bourhis et al., 2015)'
_diffrn_ambient_environment N~2~
_diffrn_ambient_temperature 100.00(10)
_diffrn_detector 'Hybrid Pixel Array Detector'
_diffrn_detector_area_resol_mean 13.3333
_diffrn_detector_type 'Eiger2 R CdTe 1M'
_diffrn_measured_fraction_theta_full 1.000
_diffrn_measured_fraction_theta_max 0.997
_diffrn_measurement_details
;
List of Runs (angles in degrees, time in seconds):

  # Type    Start    End  Width  t~exp~   \w     \q     \k     \f   Frames
#--------------------------------------------------------------------------
  1  \w    -54.00 -17.00   0.50    0.40    --  -82.50  45.00-180.00   74
  2  \w    -57.00 -18.00   0.50    0.40    --  -82.50  52.00-102.46   78
  3  \w    -47.00 -19.00   0.50    0.40    --  -82.50  45.00   0.00   56
  4  \w    -49.00 -23.00   0.50    0.40    --  -82.50  45.00  30.00   52
  5  \w    -54.00 -24.00   0.50    0.40    --  -82.50  45.00 113.54   60
  6  \w    -54.00 -24.00   0.50    0.40    --  -48.19  57.00 120.00   60
  7  \w    -20.00  15.00   0.50    0.40    --  -48.19  57.00 120.00   70
  8  \w    -57.00   2.00   0.50    0.40    --  -48.19  77.00  30.00  118
  9  \w    -65.00   7.00   0.50    0.40    --  -48.19  77.00 -60.00  144
 10  \w    -40.00   7.00   0.50    0.40    --  -48.19  57.00-150.00   94
 11  \w    -94.00 -42.00   0.50    0.40    --  -48.19 -41.00   9.50  104
 12  \w    -52.00 -27.00   0.50    0.40    --  -48.19 -77.00 120.00   50
 13  \w    -76.00 -27.00   0.50    0.40    --  -48.19 -77.00 150.00   98
 14  \w    -73.00 -28.00   0.50    0.40    --  -48.19 -77.00  90.00   90
 15  \w    -53.00 -27.00   0.50    0.40    --  -48.19 -77.00   0.00   52
 16  \w    -53.00 -27.00   0.50    0.40    --  -48.19 -77.00 -30.00   52
 17  \w    -53.00 -27.00   0.50    0.40    --  -48.19 -77.00 -60.00   52
 18  \w    -54.00 -27.00   0.50    0.40    --  -48.19 -77.00 -90.00   54
 19  \w   -105.00 -38.00   0.50    0.40    --  -48.19 -53.00 -63.24  134
 20  \w    -75.00 -42.00   0.50    0.40    --  -48.19 -42.00  74.18   66
 21  \w    -88.00 -43.00   0.50    0.40    --  -48.19 -42.00 -12.77   90
 22  \w    -66.00 -28.00   0.50    0.40    --  -48.19 -77.00-120.00   76
 23  \w    -53.00 -27.00   0.50    0.40    --  -48.19 -77.00-180.00   52
 24  \w    -66.00 -28.00   0.50    0.40    --  -48.19 -77.00-150.00   76
 25  \w    -93.00 -66.00   0.50    0.40    --  -82.50 -64.00-153.94   54
 26  \w    -87.00 -61.00   0.50    0.40    --  -82.50 -77.00 -90.00   52
 27  \w    -87.00 -61.00   0.50    0.40    --  -82.50 -77.00 -60.00   52
 28  \w    -87.00 -61.00   0.50    0.40    --  -82.50 -77.00 -71.21   52
 29  \w    -91.00 -61.00   0.50    0.40    --  -82.50 -77.00 -30.00   60
 30  \w    -87.00 -61.00   0.50    0.40    --  -82.50 -77.00   0.00   52
 31  \w    -87.00 -61.00   0.50    0.40    --  -82.50 -77.00  30.00   52
 32  \w    -87.00 -61.00   0.50    0.40    --  -82.50 -77.00  90.00   52
 33  \w    -89.00 -62.00   0.50    0.40    --  -82.50 -77.00 171.55   54
 34  \w    -87.00 -61.00   0.50    0.40    --  -82.50 -77.00 150.00   52
 35  \w    -89.00 -62.00   0.50    0.40    --  -82.50 -77.00 120.00   54
 36  \w    -87.00 -62.00   0.50    0.40    --  -82.50 -75.00 132.06   50
 37  \w    -88.00 -61.00   0.50    0.40    --  -82.50 -76.00  77.06   54
 38  \w    -88.00 -62.00   0.50    0.40    --  -82.50 -75.00  45.79   52
 39  \w    -90.00 -64.00   0.50    0.40    --  -82.50 -73.00  61.89   52
 40  \w    -89.00 -63.00   0.50    0.40    --  -82.50 -73.00 -24.81   52
 41  \w    -96.00 -63.00   0.50    0.40    --  -82.50 -72.00 -46.52   66
 42  \w    -88.00 -62.00   0.50    0.40    --  -82.50 -75.00-159.18   52
 43  \w    -87.00 -61.00   0.50    0.40    --  -82.50 -77.00-120.00   52
 44  \w    -89.00 -63.00   0.50    0.40    --  -82.50 -73.00-108.38   52
 45  \w   -139.00-102.00   0.50    0.40    --  -82.50 -72.00 -46.52   74
 46  \w    -90.00 -64.00   0.50    0.40    --  -82.50 -69.00  -0.17   52
 47  \w    -90.00 -63.00   0.50    0.40    --  -82.50 -71.00 101.55   54
 48  \w    -90.00 -64.00   0.50    0.40    --  -82.50 -69.00 176.80   52
 49  \w     28.00  54.00   0.50    0.40    --   48.19  77.00  30.00   52
 50  \w     38.00  63.00   0.50    0.40    --   48.19  57.00  60.00   50
 51  \w     27.00  53.00   0.50    0.40    --   48.19  77.00  90.00   52
 52  \w     41.00  69.00   0.50    0.40    --   48.19  57.00 150.00   56
 53  \w     84.00 124.00   0.50    0.40    --  104.00  77.00 120.00   80
 54  \w    125.00 161.00   0.50    0.40    --  104.00  77.00  90.00   72
 55  \w    131.00 160.00   0.50    0.40    --  104.00  77.00 120.00   58
 56  \w     84.00 117.00   0.50    0.40    --  104.00  77.00  90.00   66
 57  \w     83.00 113.00   0.50    0.40    --  104.00  77.00   0.00   60
 58  \w     83.00 109.00   0.50    0.40    --  104.00  77.00 -30.00   52
 59  \w     88.00 114.00   0.50    0.40    --  104.00  77.00 -90.00   52
 60  \w    125.00 159.00   0.50    0.40    --  104.00  77.00   0.00   68
 61  \w    118.00 161.00   0.50    0.40    --  104.00  77.00 -30.00   86
 62  \w    123.00 160.00   0.50    0.40    --  104.00  77.00  30.00   74
 63  \w     84.00 113.00   0.50    0.40    --  104.00  77.00  30.00   58
 64  \w    126.00 161.00   0.50    0.40    --  104.00  77.00 -60.00   70
 65  \w    135.00 161.00   0.50    0.40    --  104.00  77.00 -90.00   52
 66  \w     83.00 114.00   0.50    0.40    --  104.00  77.00 -60.00   62
 67  \w    135.00 161.00   0.50    0.40    --  104.00  77.00-150.00   52
 68  \w    132.00 161.00   0.50    0.40    --  104.00  77.00-120.00   58
 69  \w    129.00 160.00   0.50    0.40    --  104.00  77.00-180.00   62
 70  \w     84.00 121.00   0.50    0.40    --  104.00  77.00-180.00   74
 71  \w     85.00 115.00   0.50    0.40    --  104.00  77.00-150.00   60
 72  \w     84.00 110.00   0.50    0.40    --  104.00  77.00-120.00   52
 73  \w    129.00 159.00   0.50    0.40    --  104.00  77.00  60.00   60
 74  \w     84.00 110.00   0.50    0.40    --  104.00  77.00 150.00   52
 75  \w    131.00 161.00   0.50    0.40    --  104.00  77.00 150.00   60
 76  \w     91.00 160.00   0.50    0.40    --  104.00  61.00 120.00  138
 77  \w     85.00 121.00   0.50    0.40    --  104.00  77.00  60.00   72
 78  \w     92.00 122.00   0.50    0.40    --  104.00  61.00  60.00   60
 79  \w     94.00 121.00   0.50    0.40    --  104.00  61.00 -90.00   54
 80  \w     91.00 116.00   0.50    0.40    --  104.00  61.00-180.00   50
 81  \w     93.00 143.00   0.50    0.40    --  104.00  61.00-120.00  100
 82  \w    134.00 159.00   0.50    0.40    --  104.00  61.00-150.00   50
 83  \w    128.00 156.00   0.50    0.40    --  104.00  61.00 -90.00   56
 84  \w     91.00 132.00   0.50    0.40    --  104.00  61.00-150.00   82
 85  \w     90.00 156.00   0.50    0.40    --  104.00  61.00 -30.00  132
 86  \w    123.00 163.00   0.50    0.40    --  104.00  61.00   0.00   80
 87  \w    135.00 165.00   0.50    0.40    --  104.00  61.00  90.00   60
 88  \w     91.00 117.00   0.50    0.40    --  104.00  61.00  90.00   52
 89  \w     92.00 119.00   0.50    0.40    --  104.00  61.00   0.00   54
 90  \w    117.00 169.00   0.50    0.40    --  104.00  52.00  76.20  104
 91  \w    132.00 158.00   0.50    0.40    --  104.00  61.00  30.00   52
 92  \w     95.00 126.00   0.50    0.40    --  104.00  61.00  30.00   62
 93  \w    138.00 170.00   0.50    0.40    --  104.00  45.00 -60.00   64
 94  \w    140.00 171.00   0.50    0.40    --  104.00  45.00 -90.00   62
 95  \w    101.00 131.00   0.50    0.40    --  104.00  45.00 -60.00   60
 96  \w    103.00 134.00   0.50    0.40    --  104.00  45.00 -90.00   62
 97  \w    128.00 155.00   0.50    0.40    --  104.00  61.00-180.00   54
 98  \w    146.00 171.00   0.50    0.40    --  104.00  45.00-180.00   50
 99  \w    108.00 136.00   0.50    0.40    --  104.00  45.00-180.00   56
100  \w    137.00 168.00   0.50    0.40    --  104.00  45.00-120.00   62
101  \w    100.00 133.00   0.50    0.40    --  104.00  45.00  60.00   66
102  \w    137.00 169.00   0.50    0.40    --  104.00  45.00  60.00   64
103  \w    129.00 171.00   0.50    0.40    --  104.00  45.00 150.00   84
104  \w     81.00 110.00   0.50    0.40    --  104.00 -80.00 168.70   58
105  \w     53.00  79.00   0.50    0.40    --  104.00 -80.00  83.35   52
106  \w     48.00  75.00   0.50    0.40    --  104.00 -80.00 168.70   54
107  \w     90.00 123.00   0.50    0.40    --  104.00 -80.00  83.35   66
108  \w     86.00 113.00   0.50    0.40    --  104.00 -80.00 -49.84   54
109  \w     48.00  83.00   0.50    0.40    --  104.00 -80.00 -49.84   70
110  \w     50.00 104.00   0.50    0.40    --  104.00 -80.00-104.51  108
111  \w     47.00 103.00   0.50    0.40    --  104.00 -79.00-119.91  112
112  \w     51.00 101.00   0.50    0.40    --  104.00 -80.00 -93.87  100
113  \w     76.00 119.00   0.50    0.40    --  104.00 -80.00  21.32   86
114  \w     48.00  73.00   0.50    0.40    --  104.00 -80.00  21.32   50
115  \w     54.00  79.00   0.50    0.40    --  104.00 -77.00  30.00   50
116  \w     48.00  97.00   0.50    0.40    --  104.00 -77.00  60.00   98
117  \w     48.00  73.00   0.50    0.40    --  104.00 -77.00 120.00   50
118  \w     47.00  72.00   0.50    0.40    --  104.00 -78.00 150.05   50
119  \w     47.00 104.00   0.50    0.40    --  104.00 -79.00 130.22  114
120  \w     50.00  90.00   0.50    0.40    --  104.00 -77.00  90.00   80
121  \w     49.00  88.00   0.50    0.40    --  104.00 -77.00   0.00   78
122  \w     48.00  90.00   0.50    0.40    --  104.00 -77.00 -30.00   84
123  \w     48.00  73.00   0.50    0.40    --  104.00 -77.00 -60.00   50
124  \w     52.00  90.00   0.50    0.40    --  104.00 -77.00-150.00   76
125  \w     51.00  88.00   0.50    0.40    --  104.00 -77.00-180.00   74
;
_diffrn_measurement_device 'four-circle diffractometer'
_diffrn_measurement_device_type 'Rigaku OD, XtaLAB Synergy-S, Dualflex, Eiger2 R CdTe 1M'
_diffrn_measurement_method '\w scans'
_diffrn_orient_matrix_type 'CrysAlisPro convention (1999,Acta A55,543-557)'
_diffrn_orient_matrix_UB_11 0.1063050620
_diffrn_orient_matrix_UB_12 0.0272625261
_diffrn_orient_matrix_UB_13 -0.1091518609
_diffrn_orient_matrix_UB_21 0.0760701728
_diffrn_orient_matrix_UB_22 0.0001865011
_diffrn_orient_matrix_UB_23 0.1625742241
_diffrn_orient_matrix_UB_31 0.0274701543
_diffrn_orient_matrix_UB_32 -0.1060690649
_diffrn_orient_matrix_UB_33 -0.0276859252
_diffrn_radiation_monochromator mirror
_diffrn_radiation_probe x-ray
_diffrn_radiation_type 'Cu K\a'
_diffrn_radiation_wavelength 1.54184
_diffrn_reflns_av_R_equivalents 0.0948
_diffrn_reflns_av_unetI/netI 0.0240
_diffrn_reflns_Laue_measured_fraction_full 1.000
_diffrn_reflns_Laue_measured_fraction_max 0.997
_diffrn_reflns_limit_h_max 14
_diffrn_reflns_limit_h_min -14
_diffrn_reflns_limit_k_max 15
_diffrn_reflns_limit_k_min -17
_diffrn_reflns_limit_l_max 9
_diffrn_reflns_limit_l_min -9
_diffrn_reflns_number 35878
_diffrn_reflns_point_group_measured_fraction_full 1.000
_diffrn_reflns_point_group_measured_fraction_max 0.997
_diffrn_reflns_theta_full 67.684
_diffrn_reflns_theta_max 76.209
_diffrn_reflns_theta_min 6.294
_diffrn_source 'micro-focus sealed X-ray tube'
_diffrn_source_type 'PhotonJet (Cu) X-ray Source'
_exptl_absorpt_coefficient_mu 5.345
_exptl_absorpt_correction_T_max 1.000
_exptl_absorpt_correction_T_min 0.312
_exptl_absorpt_correction_type gaussian
_exptl_absorpt_process_details
;
CrysAlisPro 1.171.43.144a (Rigaku Oxford Diffraction, 2024)
Numerical absorption correction based on gaussian integration over
a multifaceted crystal model
Empirical absorption correction using spherical harmonics,
implemented in SCALE3 ABSPACK scaling algorithm.
;
_exptl_crystal_colour colourless
_exptl_crystal_colour_primary colourless
_exptl_crystal_density_diffrn 2.281
_exptl_crystal_description block
_exptl_crystal_F_000 840
_exptl_crystal_size_max 0.28
_exptl_crystal_size_mid 0.17
_exptl_crystal_size_min 0.15
_refine_diff_density_max 0.421
_refine_diff_density_min -0.527
_refine_diff_density_rms 0.089
_refine_ls_extinction_method none
_refine_ls_goodness_of_fit_ref 1.087
_refine_ls_hydrogen_treatment refall
_refine_ls_matrix_type full
_refine_ls_number_parameters 124
_refine_ls_number_reflns 1378
_refine_ls_number_restraints 0
_refine_ls_restrained_S_all 1.087
_refine_ls_R_factor_all 0.0437
_refine_ls_R_factor_gt 0.0366
_refine_ls_shift/su_max 0.000
_refine_ls_shift/su_mean 0.000
_refine_ls_structure_factor_coef Fsqd
_refine_ls_weighting_details 'w=1/[\s^2^(Fo^2^)+(0.0263P)^2^+4.0350P] where P=(Fo^2^+2Fc^2^)/3'
_refine_ls_weighting_scheme calc
_refine_ls_wR_factor_gt 0.0810
_refine_ls_wR_factor_ref 0.0853
_reflns_Friedel_coverage 0.000
_reflns_number_gt 1202
_reflns_number_total 1378
_reflns_threshold_expression 'I > 2\s(I)'
_cod_data_source_file d5ce00956a2.cif
_cod_data_source_block (o)nh2_oh3_as_1_1
_cod_database_code 7251206
_shelx_shelxl_version_number 2019/3
_chemical_oxdiff_formula 'C4 H7 As F12 N2 O3'
_chemical_oxdiff_usercomment 'EU, 100 K, LT mounting'
_shelx_space_group_comment
;
The symmetry employed for this shelxl refinement is uniquely defined
by the following loop, which should always be used as a source of
symmetry information in preference to the above space-group names.
They are only intended as comments.
;
_shelx_estimated_absorpt_t_max 0.501
_shelx_estimated_absorpt_t_min 0.316
_olex2_refinement_description
;
;
_olex2_exptl_crystal_mounting_method 'MiTeGen loop'
_olex2_submission_special_instructions 'No special instructions were received'
_oxdiff_exptl_absorpt_empirical_details
;
Empirical correction (ABSPACK) includes:
- Absorption correction using spherical harmonics
- Frame scaling
;
_oxdiff_exptl_absorpt_empirical_full_max 2.338
_oxdiff_exptl_absorpt_empirical_full_min 0.441

loop_
_space_group_symop_operation_xyz
'x, y, z'
'-x+1/2, -y, z+1/2'
'x+1/2, -y+1/2, -z+1/2'
'-x, y+1/2, -z'
'-x, -y, -z'
'x-1/2, y, -z-1/2'
'-x-1/2, y-1/2, z-1/2'
'x, -y-1/2, z'

loop_
_atom_site_label
_atom_site_type_symbol
_atom_site_fract_x
_atom_site_fract_y
_atom_site_fract_z
_atom_site_U_iso_or_equiv
_atom_site_adp_type
_atom_site_occupancy
_atom_site_site_symmetry_order
_atom_site_calc_flag
_atom_site_refinement_flags_posn
_atom_site_refinement_flags_adp
_atom_site_refinement_flags_occupancy
_atom_site_disorder_assembly
_atom_site_disorder_group
As1 As 0.80636(4) 0.250000 0.60917(6) 0.02238(16) Uani 1 2 d S T P . .
F1 F 0.43402(19) 0.35221(16) 0.4631(3) 0.0384(5) Uani 1 1 d . . . . .
O1 O 0.50364(19) 0.41096(15) 0.1582(3) 0.0227(5) Uani 1 1 d . . . . .
N1 N 0.4019(3) 0.5472(2) 0.1868(4) 0.0311(7) Uani 1 1 d . . . . .
H1A H 0.433(4) 0.567(4) 0.082(6) 0.055(14) Uiso 1 1 d . . . . .
H1B H 0.355(4) 0.577(3) 0.243(6) 0.045(13) Uiso 1 1 d . . . . .
C1 C 0.4337(3) 0.4624(2) 0.2347(4) 0.0222(6) Uani 1 1 d . . . . .
F2 F 0.26774(17) 0.39803(17) 0.3678(3) 0.0384(5) Uani 1 1 d . . . . .
O2 O 0.5901(3) 0.250000 0.2231(5) 0.0234(7) Uani 1 2 d S T P . .
H2A H 0.550(4) 0.303(3) 0.205(6) 0.048(13) Uiso 1 1 d . . . . .
H2B H 0.615(6) 0.250000 0.314(10) 0.05(2) Uiso 1 2 d S . P . .
C2 C 0.3757(3) 0.4248(2) 0.4002(4) 0.0244(7) Uani 1 1 d . . . . .
F3 F 0.37115(17) 0.49224(15) 0.5213(2) 0.0296(4) Uani 1 1 d . . . . .
F4 F 0.9489(2) 0.250000 0.6640(4) 0.0404(7) Uani 1 2 d S T P . .
F5 F 0.7615(3) 0.250000 0.8182(4) 0.0397(7) Uani 1 2 d S T P . .
F6 F 0.8418(2) 0.250000 0.3950(4) 0.0319(6) Uani 1 2 d S T P . .
F7 F 0.8031(2) 0.12786(15) 0.6094(3) 0.0424(6) Uani 1 1 d . . . . .
F8 F 0.6604(3) 0.250000 0.5479(4) 0.0431(8) Uani 1 2 d S T P . .

loop_
_atom_site_aniso_label
_atom_site_aniso_U_11
_atom_site_aniso_U_22
_atom_site_aniso_U_33
_atom_site_aniso_U_23
_atom_site_aniso_U_13
_atom_site_aniso_U_12
As1 0.0201(3) 0.0235(3) 0.0235(3) 0.000 -0.0003(2) 0.000
F1 0.0473(12) 0.0317(11) 0.0363(11) 0.0135(9) 0.0157(10) 0.0125(10)
O1 0.0226(10) 0.0215(11) 0.0239(10) 0.0001(9) 0.0006(9) 0.0010(9)
N1 0.0365(16) 0.0296(17) 0.0271(14) 0.0039(12) 0.0087(13) 0.0118(13)
C1 0.0198(14) 0.0264(16) 0.0204(14) 0.0005(12) 0.0001(12) -0.0013(13)
F2 0.0264(10) 0.0493(13) 0.0394(12) -0.0071(10) 0.0063(9) -0.0149(9)
O2 0.0224(16) 0.0193(17) 0.0285(19) 0.000 -0.0023(14) 0.000
C2 0.0230(15) 0.0240(16) 0.0261(15) -0.0010(13) 0.0019(13) -0.0015(12)
F3 0.0343(10) 0.0323(11) 0.0222(9) -0.0054(8) 0.0026(8) -0.0002(9)
F4 0.0232(14) 0.0487(19) 0.0492(18) 0.000 -0.0050(13) 0.000
F5 0.0376(16) 0.056(2) 0.0255(14) 0.000 -0.0006(13) 0.000
F6 0.0314(14) 0.0357(16) 0.0287(14) 0.000 0.0066(12) 0.000
F7 0.0473(13) 0.0270(11) 0.0529(13) 0.0019(10) 0.0146(11) -0.0056(10)
F8 0.0234(14) 0.074(2) 0.0322(16) 0.000 -0.0008(12) 0.000

loop_
_atom_type_symbol
_atom_type_description
_atom_type_scat_dispersion_real
_atom_type_scat_dispersion_imag
_atom_type_scat_source
C C 0.0181 0.0091 'International Tables Vol C Tables 4.2.6.8 and 6.1.1.4'
H H 0.0000 0.0000 'International Tables Vol C Tables 4.2.6.8 and 6.1.1.4'
As As -0.9300 1.0051 'International Tables Vol C Tables 4.2.6.8 and 6.1.1.4'
F F 0.0727 0.0534 'International Tables Vol C Tables 4.2.6.8 and 6.1.1.4'
N N 0.0311 0.0180 'International Tables Vol C Tables 4.2.6.8 and 6.1.1.4'
O O 0.0492 0.0322 'International Tables Vol C Tables 4.2.6.8 and 6.1.1.4'

loop_
_exptl_crystal_face_index_h
_exptl_crystal_face_index_k
_exptl_crystal_face_index_l
_exptl_crystal_face_perp_dist
5 4 -3 0.1287
4 0 4 0.0632
-4 2 -4 0.0789
-2 -6 -4 0.0877
-4 6 -3 0.0841
3 3 4 0.0784
4 -5 3 0.0693
1 -5 4 0.0752
-1 6 4 0.0775
-2 8 -2 0.1050
1 3 -5 0.0926
0 -7 3 0.0907
-2 7 3 0.0760
-5 -2 3 0.1414
-3 -8 2 0.1064
5 5 -2 0.1352
7 0 -2 0.1397
4 -7 -1 0.0876
-3 -8 1 0.1110
-7 0 2 0.1420
-4 -7 -1 0.1015
-7 0 -1 0.1165
-4 8 0 0.0787
6 6 1 0.1251
7 0 1 0.1290
-5 -5 -3 0.0885
-7 1 -2 0.0844
-4 8 0 0.0711
5 1 4 0.0754
5 -5 3 0.0684
1 1 5 0.0618
2 -4 4 0.0657
0 -5 -4 0.0864

loop_
_geom_angle_atom_site_label_1
_geom_angle_atom_site_label_2
_geom_angle_atom_site_label_3
_geom_angle
_geom_angle_site_symmetry_1
_geom_angle_site_symmetry_3
_geom_angle_publ_flag
F4 As1 F5 93.07(16) . . ?
F4 As1 F6 90.79(15) . . ?
F4 As1 F7 91.19(8) . 8_565 ?
F4 As1 F7 91.20(8) . . ?
F4 As1 F8 178.74(15) . . ?
F5 As1 F6 176.14(15) . . ?
F5 As1 F7 89.55(8) . 8_565 ?
F5 As1 F7 89.55(8) . . ?
F5 As1 F8 88.18(15) . . ?
F6 As1 F7 90.37(8) . 8_565 ?
F6 As1 F7 90.37(8) . . ?
F6 As1 F8 87.95(14) . . ?
F7 As1 F7 177.49(16) 8_565 . ?
F7 As1 F8 88.82(8) 8_565 . ?
F7 As1 F8 88.81(8) . . ?
H1A N1 H1B 125(5) . . ?
C1 N1 H1A 115(3) . . ?
C1 N1 H1B 120(3) . . ?
O1 C1 N1 125.5(3) . . ?
O1 C1 C2 119.0(3) . . ?
N1 C1 C2 115.4(3) . . ?
H2A O2 H2A 114(6) . 8_565 ?
H2A O2 H2B 110(4) . . ?
H2B O2 H2A 110(4) . 8_565 ?
F1 C2 C1 110.7(3) . . ?
F1 C2 F2 109.3(3) . . ?
F1 C2 F3 107.9(3) . . ?
F2 C2 C1 110.2(3) . . ?
F2 C2 F3 107.4(3) . . ?
F3 C2 C1 111.3(3) . . ?

loop_
_geom_bond_atom_site_label_1
_geom_bond_atom_site_label_2
_geom_bond_distance
_geom_bond_site_symmetry_2
_geom_bond_publ_flag
As1 F4 1.699(3) . ?
As1 F5 1.709(3) . ?
As1 F6 1.717(3) . ?
As1 F7 1.718(2) 8_565 ?
As1 F7 1.718(2) . ?
As1 F8 1.750(3) . ?
F1 C2 1.318(4) . ?
O1 C1 1.236(4) . ?
N1 H1A 0.93(5) . ?
N1 H1B 0.82(5) . ?
N1 C1 1.304(4) . ?
C1 C2 1.545(4) . ?
F2 C2 1.325(4) . ?
O2 H2A 0.89(5) 8_565 ?
O2 H2A 0.89(5) . ?
O2 H2B 0.77(8) . ?
C2 F3 1.338(4) . ?

loop_
_geom_hbond_atom_site_label_D
_geom_hbond_atom_site_label_H
_geom_hbond_atom_site_label_A
_geom_hbond_distance_DH
_geom_hbond_distance_HA
_geom_hbond_distance_DA
_geom_hbond_angle_DHA
_geom_hbond_site_symmetry_A
_geom_hbond_publ_flag
N1 H1A O1 0.93(5) 2.04(5) 2.959(4) 171(4) 5_665 yes
N1 H1B F7 0.82(5) 2.27(5) 3.065(4) 166(4) 4_656 yes
O2 H2A F1 0.89(5) 2.51(4) 2.967(4) 112(3) . yes
O2 H2A O1 0.89(5) 1.65(5) 2.525(3) 167(4) . yes
O2 H2B F8 0.77(8) 1.89(8) 2.657(5) 173(7) . yes

loop_
_geom_torsion_atom_site_label_1
_geom_torsion_atom_site_label_2
_geom_torsion_atom_site_label_3
_geom_torsion_atom_site_label_4
_geom_torsion
_geom_torsion_site_symmetry_1
_geom_torsion_site_symmetry_2
_geom_torsion_site_symmetry_3
_geom_torsion_site_symmetry_4
_geom_torsion_publ_flag
O1 C1 C2 F1 17.8(4) . . . . ?
O1 C1 C2 F2 -103.2(3) . . . . ?
O1 C1 C2 F3 137.8(3) . . . . ?
N1 C1 C2 F1 -163.1(3) . . . . ?
N1 C1 C2 F2 75.8(4) . . . . ?
N1 C1 C2 F3 -43.2(4) . . . . ?

loop_
_exptl_oxdiff_crystal_face_indexfrac_h
_exptl_oxdiff_crystal_face_indexfrac_k
_exptl_oxdiff_crystal_face_indexfrac_l
_exptl_oxdiff_crystal_face_x
_exptl_oxdiff_crystal_face_y
_exptl_oxdiff_crystal_face_z
4.5607 4.3201 -3.2177 0.9538 -0.1754 -0.2439
3.8768 -0.0717 4.3252 -0.0619 0.9981 -0.0056
-4.1323 2.0702 -4.0567 0.0599 -0.9735 -0.2208
-1.9950 -5.5590 -3.7795 0.0489 -0.7673 0.6395
-3.8555 6.2957 -2.5732 0.0426 -0.7105 -0.7024
3.2098 2.6351 4.3292 -0.0595 0.9485 -0.3112
4.0609 -5.2568 3.0919 -0.0491 0.8106 0.5835
1.1466 -4.9460 4.1780 -0.4690 0.7655 0.4404
-0.9026 6.2207 3.6524 -0.3250 0.5263 -0.7857
-1.5611 7.8521 -2.3535 0.3050 -0.4999 -0.8106
1.1818 2.7651 -4.7520 0.7197 -0.6821 -0.1293
-0.1260 -6.7779 3.3857 -0.5677 0.5396 0.6217
-2.0212 7.0965 2.8758 -0.3353 0.3151 -0.8879
-5.4182 -1.8625 3.3336 -0.9906 0.1294 -0.0436
-2.5867 -7.9418 1.7805 -0.6858 0.0912 0.7220
5.4784 5.1734 -1.9153 0.9325 0.1063 -0.3452
6.5884 -0.0923 -2.4013 0.9600 0.1108 0.2573
3.8000 -7.3880 -1.4988 0.3661 0.0440 0.9295
-3.3521 -7.9198 1.0981 -0.6921 -0.0779 0.7176
-6.5868 0.1757 2.4020 -0.9576 -0.1105 -0.2661
-4.4615 -7.0627 -1.0935 -0.5475 -0.5185 0.6569
-7.4159 0.3504 -0.6644 -0.7063 -0.6721 -0.2225
-3.9045 7.7616 0.3729 -0.2442 -0.2349 -0.9408
5.7295 5.5526 1.0688 0.6438 0.6106 -0.4612
7.4160 -0.0775 0.6904 0.7109 0.6764 0.1928
-4.9896 -4.9477 -2.5902 -0.3826 -0.8016 0.4594
-6.5838 0.7002 -2.3749 -0.4216 -0.8868 -0.1894
-3.6669 7.9490 -0.2323 -0.1477 -0.3152 -0.9374
4.8790 0.9378 3.7997 0.1295 0.9891 -0.0706
4.9365 -4.9726 2.6189 0.1033 0.8004 0.5905
1.0332 1.0378 4.9752 -0.4049 0.8876 -0.2194
1.8822 -4.2808 4.2805 -0.3838 0.8383 0.3873
-0.2107 -4.5552 -4.3811 0.3316 -0.7291 0.5987
